data_2202610
loop_
_publ_author_name
'Sakai, Ken'
'Akiyama, Norinobu'
'Mizota, Mina'

_publ_section_title
;
 Bis(2-aminopyridine)(2,2'-bipyridine)platinum(II)
 bis(oxalato)platinate(II) dihydrate
;
_journal_issue 8
_journal_name_full 'Acta Crystallographica Section E'
_journal_page_first m636
_journal_page_last m638
_journal_paper_doi 10.1107/S1600536803015770
_journal_volume 59
_journal_year 2003
_chemical_formula_iupac '[Pt (C10 H8 N2) (C5 H6 N2)2] [Pt (C2 O4)2], 2H2 O'
_chemical_formula_moiety 'C20 H20 N6 Pt 2+, C4 O8 Pt 2-, 2H2 O'
_chemical_formula_sum 'C24 H24 N6 O10 Pt2'
_chemical_formula_weight 946.67
_chemical_name_systematic
;
Bis(2-aminopyridine)(2,2'-bipyridine)platinum(II)
bis(oxalato)platinate(II) dihydrate
;
_space_group_IT_number 2
_symmetry_cell_setting triclinic
_symmetry_space_group_name_Hall '-P 1'
_symmetry_space_group_name_H-M 'P -1'
_atom_sites_solution_hydrogens geom
_atom_sites_solution_primary direct
_atom_sites_solution_secondary difmap
_cell_angle_alpha 93.227(2)
_cell_angle_beta 98.602(2)
_cell_angle_gamma 101.703(2)
_cell_formula_units_Z 2
_cell_length_a 7.4507(8)
_cell_length_b 12.3998(13)
_cell_length_c 15.5348(17)
_cell_measurement_reflns_used 3079
_cell_measurement_temperature 296(2)
_cell_measurement_theta_max 26.44
_cell_measurement_theta_min 2.66
_cell_volume 1384.0(3)
_computing_cell_refinement 'SAINT (Bruker, 2001)'
_computing_data_collection 'SMART (Bruker, 2001)'
_computing_data_reduction SAINT
_computing_molecular_graphics 'KENX (Sakai, 2002)'
_computing_publication_material
;
SHELXL97, TEXSAN (Molecular Structure Corporation, 2001),
KENX and ORTEP (Johnson, 1976)
;
_computing_structure_refinement 'SHELXL97 (Sheldrick, 1997)'
_computing_structure_solution 'SHELXS97 (Sheldrick, 1997)'
_diffrn_ambient_temperature 296(2)
_diffrn_detector_area_resol_mean 8.366
_diffrn_measured_fraction_theta_full 0.967
_diffrn_measured_fraction_theta_max 0.967
_diffrn_measurement_device 'Bruker SMART APEX CCD-detector'
_diffrn_measurement_method \w
_diffrn_radiation_monochromator graphite
_diffrn_radiation_source 'fine-focus sealed tube'
_diffrn_radiation_type MoK\a
_diffrn_radiation_wavelength 0.71073
_diffrn_reflns_av_R_equivalents 0.0392
_diffrn_reflns_av_sigmaI/netI 0.0903
_diffrn_reflns_limit_h_max 9
_diffrn_reflns_limit_h_min -9
_diffrn_reflns_limit_k_max 15
_diffrn_reflns_limit_k_min -10
_diffrn_reflns_limit_l_max 17
_diffrn_reflns_limit_l_min -19
_diffrn_reflns_number 7744
_diffrn_reflns_theta_full 26.37
_diffrn_reflns_theta_max 26.37
_diffrn_reflns_theta_min 2.66
_diffrn_standards_decay_% 0.3
_diffrn_standards_interval_time 330
_diffrn_standards_number 96
_exptl_absorpt_coefficient_mu 10.164
_exptl_absorpt_correction_T_max 0.60156
_exptl_absorpt_correction_T_min 0.15250
_exptl_absorpt_correction_type gaussian
_exptl_absorpt_process_details '(XPREP in SAINT; Bruker, 2001)'
_exptl_crystal_colour 'pale yellow'
_exptl_crystal_density_diffrn 2.272
_exptl_crystal_density_method 'not measured'
_exptl_crystal_description prism
_exptl_crystal_F_000 892
_exptl_crystal_size_max 0.5
_exptl_crystal_size_mid 0.07
_exptl_crystal_size_min 0.05
_refine_diff_density_max 1.605
_refine_diff_density_min -0.744
_refine_ls_extinction_expression not_refined
_refine_ls_extinction_method none
_refine_ls_goodness_of_fit_ref 0.845
_refine_ls_hydrogen_treatment constr
_refine_ls_matrix_type full
_refine_ls_number_parameters 379
_refine_ls_number_reflns 5485
_refine_ls_number_restraints 0
_refine_ls_restrained_S_all 0.845
_refine_ls_R_factor_all 0.0739
_refine_ls_R_factor_gt 0.0411
_refine_ls_shift/su_max 0.001
_refine_ls_shift/su_mean 0.000
_refine_ls_structure_factor_coef Fsqd
_refine_ls_weighting_details 'calc w = 1/[\s^2^(Fo^2^)+(0.0191P)^2^] where P = (Fo^2^+2Fc^2^)/3'
_refine_ls_weighting_scheme calc
_refine_ls_wR_factor_gt 0.0654
_refine_ls_wR_factor_ref 0.0718
_reflns_number_gt 3605
_reflns_number_total 5485
_reflns_threshold_expression I>2\s(I)
_cod_data_source_file dn6085.cif
_cod_data_source_block I
_cod_depositor_comments
;
The following automatic conversions were performed:
'_symmetry_cell_setting' value 'Triclinic' changed to 'triclinic'
according to '/home/saulius/struct/CIF-dictionaries/cif_core.dic'
dictionary named 'cif_core.dic' version 2.4.1 from 2010-06-29.

Automatic conversion script
Id: cif_fix_enum 1527 2010-12-29 10:47:43Z saulius 

The following automatic conversions were performed:

'_symmetry_cell_setting' value 'Triclinic' changed to 'triclinic'
according to /home/saulius/struct/CIF-dictionaries/cif_core.dic
dictionary named 'cif_core.dic' version 2.4.1 from
2010-06-29.

'_exptl_absorpt_correction_type' value 'Gaussian'
changed to 'gaussian' according to
/home/saulius/struct/CIF-dictionaries/cif_core.dic dictionary named
'cif_core.dic' version 2.4.1 from 2010-06-29.

Automatic conversion script
Id: cif_fix_values 1715 2011-07-08 13:25:40Z adriana 
;
_cod_database_code 2202610

loop_
_symmetry_equiv_pos_as_xyz
'x, y, z'
'-x, -y, -z'

loop_
_atom_site_label
_atom_site_fract_x
_atom_site_fract_y
_atom_site_fract_z
_atom_site_U_iso_or_equiv
_atom_site_adp_type
_atom_site_calc_flag
_atom_site_refinement_flags
_atom_site_occupancy
_atom_site_disorder_assembly
_atom_site_disorder_group
_atom_site_type_symbol
Pt1 0.63090(5) 0.73810(3) 0.26543(2) 0.04010(11) Uani d . 1 . . Pt
Pt2 0.24991(5) 0.90321(3) 0.18348(2) 0.04818(13) Uani d . 1 . . Pt
N5 0.5127(11) 0.6003(6) 0.3194(4) 0.050(2) Uani d . 1 . . N
N2 0.5069(9) 0.6893(6) 0.1422(5) 0.0448(18) Uani d . 1 . . N
N1 0.7333(9) 0.8723(6) 0.2072(4) 0.0421(18) Uani d . 1 . . N
N3 0.7846(12) 0.7904(6) 0.3861(5) 0.056(2) Uani d . 1 . . N
O2 0.3755(9) 1.0484(5) 0.1525(4) 0.0627(19) Uani d . 1 . . O
O1 0.3692(9) 0.9697(5) 0.3047(4) 0.0640(19) Uani d . 1 . . O
O5 0.1181(9) 0.7567(5) 0.2125(4) 0.0590(18) Uani d . 1 . . O
O6 0.1321(10) 0.8407(5) 0.0637(4) 0.069(2) Uani d . 1 . . O
C1 0.8481(12) 0.9648(7) 0.2475(6) 0.053(2) Uani d . 1 . . C
H1 0.8849 0.9684 0.3077 0.063 Uiso calc R 1 . . H
C5 0.6772(13) 0.8665(8) 0.1191(6) 0.048(2) Uani d . 1 . . C
C10 0.3866(12) 0.5916(8) 0.1127(7) 0.056(3) Uani d . 1 . . C
H10 0.3525 0.5414 0.1527 0.067 Uiso calc R 1 . . H
C20 0.3449(14) 0.5998(8) 0.3471(6) 0.062(3) Uani d . 1 . . C
H20 0.2862 0.6582 0.3362 0.074 Uiso calc R 1 . . H
C16 0.5926(15) 0.5131(9) 0.3292(6) 0.061(3) Uani d . 1 . . C
C23 0.0107(14) 0.6953(9) 0.1462(6) 0.053(3) Uani d . 1 . . C
C19 0.2657(15) 0.5168(10) 0.3891(7) 0.083(3) Uani d . 1 . . C
H19 0.1540 0.5175 0.4088 0.099 Uiso calc R 1 . . H
C17 0.5138(17) 0.4246(9) 0.3734(7) 0.080(3) Uani d . 1 . . C
H17 0.5705 0.3649 0.3821 0.096 Uiso calc R 1 . . H
C18 0.3552(17) 0.4281(9) 0.4029(7) 0.072(3) Uani d . 1 . . C
H18 0.3027 0.3706 0.4333 0.086 Uiso calc R 1 . . H
N6 0.7487(12) 0.5135(7) 0.2983(6) 0.085(3) Uani d . 1 . . N
H6A 0.7973 0.5690 0.2725 0.103 Uiso calc R 1 . . H
H6B 0.8016 0.4582 0.3040 0.103 Uiso calc R 1 . . H
C2 0.9134(13) 1.0536(8) 0.2047(6) 0.058(3) Uani d . 1 . . C
H2 0.9949 1.1160 0.2343 0.070 Uiso calc R 1 . . H
C3 0.8553(14) 1.0478(8) 0.1172(7) 0.064(3) Uani d . 1 . . C
H3 0.8968 1.1075 0.0863 0.076 Uiso calc R 1 . . H
C4 0.7356(14) 0.9546(9) 0.0732(7) 0.064(3) Uani d . 1 . . C
H4 0.6951 0.9518 0.0134 0.077 Uiso calc R 1 . . H
C6 0.5514(12) 0.7637(8) 0.0831(6) 0.046(2) Uani d . 1 . . C
C9 0.3137(14) 0.5647(9) 0.0252(7) 0.069(3) Uani d . 1 . . C
H9 0.2322 0.4973 0.0066 0.082 Uiso calc R 1 . . H
C7 0.4792(14) 0.7398(8) -0.0057(6) 0.061(3) Uani d . 1 . . C
H7 0.5087 0.7912 -0.0455 0.073 Uiso calc R 1 . . H
C8 0.3626(15) 0.6379(9) -0.0332(7) 0.071(3) Uani d . 1 . . C
H8 0.3174 0.6195 -0.0924 0.086 Uiso calc R 1 . . H
C24 0.0180(14) 0.7462(9) 0.0573(7) 0.060(3) Uani d . 1 . . C
O4 0.5453(11) 1.2105(6) 0.2134(5) 0.088(2) Uani d . 1 . . O
O3 0.5496(11) 1.1233(6) 0.3738(5) 0.093(3) Uani d . 1 . . O
O8 -0.0748(10) 0.6953(6) -0.0079(5) 0.084(2) Uani d . 1 . . O
O7 -0.0855(10) 0.6066(6) 0.1514(4) 0.081(2) Uani d . 1 . . O
C11 0.7273(15) 0.8331(8) 0.4525(8) 0.066(3) Uani d . 1 . . C
C12 0.8479(15) 0.8595(8) 0.5376(6) 0.065(3) Uani d . 1 . . C
H12 0.8105 0.8937 0.5846 0.078 Uiso calc R 1 . . H
C13 1.0130(16) 0.8327(10) 0.5450(8) 0.085(4) Uani d . 1 . . C
H13 1.0888 0.8434 0.5994 0.102 Uiso calc R 1 . . H
C14 1.0760(16) 0.7885(9) 0.4728(9) 0.091(4) Uani d . 1 . . C
H14 1.1949 0.7744 0.4787 0.109 Uiso calc R 1 . . H
C15 0.9666(14) 0.7673(8) 0.3973(7) 0.068(3) Uani d . 1 . . C
H15 1.0078 0.7367 0.3499 0.082 Uiso calc R 1 . . H
N4 0.5655(11) 0.8576(6) 0.4438(5) 0.071(2) Uani d . 1 . . N
H4A 0.4945 0.8457 0.3937 0.086 Uiso calc R 1 . . H
H4B 0.5287 0.8858 0.4881 0.086 Uiso calc R 1 . . H
C21 0.4646(15) 1.0688(10) 0.3075(7) 0.064(3) Uani d . 1 . . C
C22 0.4656(14) 1.1152(9) 0.2179(7) 0.063(3) Uani d . 1 . . C
O9 0.9141(11) 1.3198(6) 0.2902(5) 0.106(3) Uani d . 1 . . O
O10 -0.2002(13) 0.6772(7) -0.1842(5) 0.129(3) Uani d . 1 . . O

loop_
_atom_site_aniso_label
_atom_site_aniso_U_11
_atom_site_aniso_U_22
_atom_site_aniso_U_33
_atom_site_aniso_U_12
_atom_site_aniso_U_13
_atom_site_aniso_U_23
Pt1 0.0457(2) 0.0400(2) 0.0338(2) 0.00815(17) 0.00563(17) 0.00305(16)
Pt2 0.0483(3) 0.0592(3) 0.0394(2) 0.0164(2) 0.00764(19) 0.0051(2)
N5 0.064(6) 0.052(5) 0.025(4) 0.003(4) -0.008(4) 0.013(4)
N2 0.039(4) 0.042(5) 0.053(5) 0.012(4) 0.005(4) 0.000(4)
N1 0.050(5) 0.044(4) 0.035(4) 0.014(4) 0.010(4) 0.003(4)
N3 0.078(6) 0.044(5) 0.046(5) 0.008(4) 0.020(5) 0.007(4)
O2 0.074(5) 0.066(5) 0.039(4) -0.003(4) 0.009(4) -0.004(3)
O1 0.077(5) 0.061(5) 0.047(4) 0.010(4) -0.007(4) 0.008(4)
O5 0.067(5) 0.072(5) 0.035(4) 0.011(4) 0.002(3) 0.007(3)
O6 0.090(6) 0.065(5) 0.040(4) -0.005(4) 0.004(4) -0.002(4)
C1 0.061(7) 0.045(6) 0.049(6) 0.006(5) 0.012(5) -0.001(5)
C5 0.063(7) 0.052(6) 0.037(6) 0.019(5) 0.022(5) 0.008(5)
C10 0.049(6) 0.053(6) 0.062(7) 0.007(5) 0.003(5) 0.007(5)
C20 0.059(7) 0.063(7) 0.061(7) -0.001(5) 0.019(6) 0.013(6)
C16 0.073(8) 0.065(8) 0.038(6) 0.003(6) -0.002(5) 0.006(5)
C23 0.053(7) 0.063(7) 0.049(7) 0.023(5) 0.015(5) 0.000(6)
C19 0.077(8) 0.086(9) 0.082(9) 0.002(7) 0.021(7) 0.009(7)
C17 0.105(10) 0.067(8) 0.060(8) 0.007(7) 0.002(7) 0.021(6)
C18 0.093(9) 0.050(7) 0.059(7) -0.017(6) 0.014(7) 0.007(6)
N6 0.082(7) 0.068(6) 0.114(8) 0.028(5) 0.022(6) 0.022(6)
C2 0.070(7) 0.048(6) 0.055(7) 0.001(5) 0.018(6) 0.004(5)
C3 0.081(8) 0.063(7) 0.060(7) 0.021(6) 0.033(6) 0.037(6)
C4 0.087(8) 0.064(7) 0.050(7) 0.027(6) 0.017(6) 0.018(6)
C6 0.042(6) 0.054(6) 0.044(6) 0.018(5) 0.003(5) 0.004(5)
C9 0.073(8) 0.064(8) 0.060(7) 0.015(6) -0.005(6) -0.023(6)
C7 0.079(8) 0.066(7) 0.033(6) 0.013(6) 0.000(5) 0.000(5)
C8 0.085(9) 0.081(9) 0.047(7) 0.027(7) -0.004(6) -0.002(6)
C24 0.056(7) 0.078(8) 0.051(7) 0.025(6) 0.011(6) 0.001(6)
O4 0.104(6) 0.072(5) 0.071(5) -0.004(5) -0.005(5) 0.012(4)
O3 0.113(7) 0.079(6) 0.067(5) 0.001(5) -0.025(5) -0.003(4)
O8 0.092(6) 0.083(6) 0.062(5) -0.003(4) -0.001(5) -0.005(4)
O7 0.094(6) 0.074(5) 0.064(5) -0.012(4) 0.021(4) 0.008(4)
C11 0.063(8) 0.043(6) 0.082(9) -0.010(5) 0.007(7) 0.017(6)
C12 0.073(8) 0.061(7) 0.047(7) -0.004(6) -0.013(6) 0.002(5)
C13 0.077(9) 0.105(10) 0.068(9) 0.005(7) 0.015(7) 0.007(7)
C14 0.068(9) 0.094(9) 0.110(11) 0.014(7) 0.018(8) 0.006(8)
C15 0.058(7) 0.086(8) 0.049(7) 0.008(6) -0.015(6) -0.001(6)
N4 0.063(6) 0.086(7) 0.070(6) 0.031(5) 0.007(5) 0.006(5)
C21 0.070(8) 0.074(8) 0.045(7) 0.020(6) -0.006(6) 0.004(6)
C22 0.060(7) 0.059(7) 0.075(9) 0.014(6) 0.021(6) 0.004(7)
O9 0.105(6) 0.066(5) 0.139(8) 0.032(4) -0.013(6) -0.011(5)
O10 0.146(8) 0.144(8) 0.085(7) 0.018(7) 0.004(6) -0.002(6)

loop_
_atom_type_symbol
_atom_type_description
_atom_type_scat_dispersion_real
_atom_type_scat_dispersion_imag
_atom_type_scat_source
C C 0.0033 0.0016 'International Tables Vol C Tables 4.2.6.8 and 6.1.1.4'
H H 0.0000 0.0000 'International Tables Vol C Tables 4.2.6.8 and 6.1.1.4'
N N 0.0061 0.0033 'International Tables Vol C Tables 4.2.6.8 and 6.1.1.4'
O O 0.0106 0.0060 'International Tables Vol C Tables 4.2.6.8 and 6.1.1.4'
Pt Pt -1.7033 8.3905 'International Tables Vol C Tables 4.2.6.8 and 6.1.1.4'

loop_
_geom_angle_atom_site_label_1
_geom_angle_atom_site_label_2
_geom_angle_atom_site_label_3
_geom_angle_site_symmetry_3
_geom_angle
_geom_angle_publ_flag
N2 Pt1 N1 . 80.4(3) yes
N2 Pt1 N3 . 173.7(3) yes
N1 Pt1 N3 . 96.1(3) yes
N2 Pt1 N5 . 96.7(3) yes
N1 Pt1 N5 . 176.6(3) yes
N3 Pt1 N5 . 86.9(3) yes
O2 Pt2 O6 . 97.2(3) yes
O2 Pt2 O5 . 178.6(3) yes
O6 Pt2 O5 . 81.7(3) yes
O2 Pt2 O1 . 81.9(3) yes
O6 Pt2 O1 . 178.9(3) yes
O5 Pt2 O1 . 99.2(3) yes
N2 Pt1 Pt2 . 67.21(19) ?
N1 Pt1 Pt2 . 67.51(19) ?
N3 Pt1 Pt2 . 116.4(2) ?
N5 Pt1 Pt2 . 109.8(2) ?
O2 Pt2 Pt1 . 108.41(19) ?
O6 Pt2 Pt1 . 107.9(2) ?
O5 Pt2 Pt1 . 72.75(18) ?
O1 Pt2 Pt1 . 72.96(19) ?
O2 Pt2 Pt1 1_455 136.77(19) ?
O6 Pt2 Pt1 1_455 84.8(2) ?
O5 Pt2 Pt1 1_455 42.44(18) ?
O1 Pt2 Pt1 1_455 95.44(19) ?
Pt1 Pt2 Pt1 1_455 111.941(13) ?
C16 N5 C20 . 120.2(8) ?
C16 N5 Pt1 . 122.5(7) ?
C20 N5 Pt1 . 117.3(7) ?
C10 N2 C6 . 118.4(8) ?
C10 N2 Pt1 . 126.9(7) ?
C6 N2 Pt1 . 114.7(6) ?
C1 N1 C5 . 118.9(8) ?
C1 N1 Pt1 . 125.7(6) ?
C5 N1 Pt1 . 115.4(6) ?
C11 N3 C15 . 119.3(9) ?
C11 N3 Pt1 . 126.4(8) ?
C15 N3 Pt1 . 114.1(6) ?
C22 O2 Pt2 . 114.5(6) ?
C21 O1 Pt2 . 113.9(6) ?
C23 O5 Pt2 . 114.5(6) ?
C24 O6 Pt2 . 116.1(7) ?
N1 C1 C2 . 123.2(9) ?
N1 C5 C4 . 120.2(9) ?
N1 C5 C6 . 113.9(8) ?
C4 C5 C6 . 125.9(9) ?
N2 C10 C9 . 122.1(9) ?
C19 C20 N5 . 121.0(10) ?
N6 C16 N5 . 118.9(10) ?
N6 C16 C17 . 120.8(11) ?
N5 C16 C17 . 120.2(10) ?
O7 C23 O5 . 124.2(10) ?
O7 C23 C24 . 121.7(10) ?
O5 C23 C24 . 114.1(9) ?
C20 C19 C18 . 118.4(11) ?
C18 C17 C16 . 118.4(11) ?
C17 C18 C19 . 121.6(11) ?
N1 C1 H1 . 118.4 ?
C2 C1 H1 . 118.4 ?
N2 C10 H10 . 119.0 ?
C9 C10 H10 . 119.0 ?
C19 C20 H20 . 119.5 ?
N5 C20 H20 . 119.5 ?
C20 C19 H19 . 120.8 ?
C18 C19 H19 . 120.8 ?
C18 C17 H17 . 120.8 ?
C16 C17 H17 . 120.8 ?
C17 C18 H18 . 119.2 ?
C19 C18 H18 . 119.2 ?
C16 N6 H6A . 120.0 ?
C16 N6 H6B . 120.0 ?
H6A N6 H6B . 120.0 ?
C3 C2 C1 . 117.6(9) ?
C2 C3 C4 . 121.1(9) ?
C5 C4 C3 . 119.0(9) ?
N2 C6 C7 . 121.1(8) ?
N2 C6 C5 . 115.5(8) ?
C7 C6 C5 . 123.4(9) ?
C8 C9 C10 . 119.1(10) ?
C8 C7 C6 . 118.5(10) ?
C9 C8 C7 . 120.8(10) ?
O8 C24 O6 . 127.6(10) ?
O8 C24 C23 . 119.2(10) ?
O6 C24 C23 . 113.2(10) ?
N4 C11 N3 . 120.6(11) ?
N4 C11 C12 . 118.5(11) ?
N3 C11 C12 . 120.8(10) ?
C13 C12 C11 . 117.3(11) ?
C12 C13 C14 . 121.7(12) ?
C15 C14 C13 . 119.6(12) ?
C14 C15 N3 . 121.2(11) ?
O3 C21 O1 . 124.5(10) ?
O3 C21 C22 . 121.2(11) ?
O1 C21 C22 . 114.3(10) ?
O4 C22 O2 . 125.0(11) ?
O4 C22 C21 . 119.7(11) ?
O2 C22 C21 . 115.4(10) ?
C3 C2 H2 . 121.2 ?
C1 C2 H2 . 121.2 ?
C2 C3 H3 . 119.4 ?
C4 C3 H3 . 119.4 ?
C5 C4 H4 . 120.5 ?
C3 C4 H4 . 120.5 ?
C8 C9 H9 . 120.5 ?
C10 C9 H9 . 120.5 ?
C8 C7 H7 . 120.8 ?
C6 C7 H7 . 120.8 ?
C9 C8 H8 . 119.6 ?
C7 C8 H8 . 119.6 ?
C13 C12 H12 . 121.3 ?
C11 C12 H12 . 121.3 ?
C12 C13 H13 . 119.2 ?
C14 C13 H13 . 119.2 ?
C15 C14 H14 . 120.2 ?
C13 C14 H14 . 120.2 ?
C14 C15 H15 . 119.4 ?
N3 C15 H15 . 119.4 ?
C11 N4 H4A . 120.0 ?
C11 N4 H4B . 120.0 ?
H4A N4 H4B . 120.0 ?

loop_
_geom_bond_atom_site_label_1
_geom_bond_atom_site_label_2
_geom_bond_site_symmetry_2
_geom_bond_distance
_geom_bond_publ_flag
Pt1 N2 . 1.999(7) yes
Pt1 N1 . 2.008(7) yes
Pt1 N3 . 2.041(8) yes
Pt1 N5 . 2.043(7) yes
Pt2 O2 . 1.974(6) yes
Pt2 O6 . 1.977(6) yes
Pt2 O5 . 1.992(6) yes
Pt2 O1 . 2.011(6) yes
Pt1 Pt2 . 3.9294(6) yes
Pt2 Pt1 1_455 5.0302(7) yes
O4 O9 . 2.852(11) yes
O4 O10 2_575 3.151(12) yes
O8 O10 . 2.738(11) yes
O9 O10 2_675 2.878(12) yes
N5 C16 . 1.341(11) ?
N5 C20 . 1.380(11) ?
N2 C10 . 1.362(10) ?
N2 C6 . 1.366(10) ?
N1 C1 . 1.342(10) ?
N1 C5 . 1.363(10) ?
N3 C11 . 1.299(12) ?
N3 C15 . 1.430(12) ?
O2 C22 . 1.282(11) ?
O1 C21 . 1.284(11) ?
O5 C23 . 1.303(10) ?
O6 C24 . 1.289(11) ?
C1 C2 . 1.362(11) ?
C1 H1 . 0.9300 ?
C5 C4 . 1.371(12) ?
C5 C6 . 1.447(12) ?
C10 C9 . 1.382(12) ?
C10 H10 . 0.9300 ?
C20 C19 . 1.333(12) ?
C20 H20 . 0.9300 ?
C16 N6 . 1.322(11) ?
C16 C17 . 1.403(13) ?
C23 O7 . 1.199(10) ?
C23 C24 . 1.555(13) ?
C19 C18 . 1.407(14) ?
C17 C18 . 1.338(14) ?
C2 C3 . 1.356(12) ?
C3 C4 . 1.381(13) ?
C6 C7 . 1.396(11) ?
C9 C8 . 1.355(13) ?
C7 C8 . 1.384(13) ?
C24 O8 . 1.202(11) ?
O4 C22 . 1.222(11) ?
O3 C21 . 1.213(11) ?
C11 N4 . 1.292(11) ?
C11 C12 . 1.462(12) ?
C12 C13 . 1.329(13) ?
C13 C14 . 1.404(14) ?
C14 C15 . 1.304(13) ?
C21 C22 . 1.536(14) ?
C19 H19 . 0.9300 ?
C17 H17 . 0.9300 ?
C18 H18 . 0.9300 ?
N6 H6A . 0.8600 ?
N6 H6B . 0.8600 ?
C2 H2 . 0.9300 ?
C3 H3 . 0.9300 ?
C4 H4 . 0.9300 ?
C9 H9 . 0.9300 ?
C7 H7 . 0.9300 ?
C8 H8 . 0.9300 ?
C12 H12 . 0.9300 ?
C13 H13 . 0.9300 ?
C14 H14 . 0.9300 ?
C15 H15 . 0.9300 ?
N4 H4A . 0.8600 ?
N4 H4B . 0.8600 ?

loop_
_geom_hbond_atom_site_label_D
_geom_hbond_atom_site_label_H
_geom_hbond_atom_site_label_A
_geom_hbond_site_symmetry_A
_geom_hbond_distance_DH
_geom_hbond_distance_HA
_geom_hbond_distance_DA
_geom_hbond_angle_DHA
_geom_hbond_publ_flag
N6 H6B O9 1_545 0.86 2.07 2.919(10) 168 yes
N6 H6A O7 1_655 0.86 2.22 2.937(11) 140 yes
N4 H4B O3 2_676 0.86 2.31 3.091(11) 151 yes
N4 H4A O1 . 0.86 2.36 2.993(10) 130 yes

loop_
_geom_torsion_atom_site_label_1
_geom_torsion_atom_site_label_2
_geom_torsion_atom_site_label_3
_geom_torsion_atom_site_label_4
_geom_torsion
C5 N1 C1 C2 -0.6(13)
C1 N1 C5 C4 -0.9(12)
C1 N1 C5 C6 -179.0(7)
C6 N2 C10 C9 2.0(13)
C16 N5 C20 C19 4.6(14)
C20 N5 C16 N6 176.7(9)
C20 N5 C16 C17 -4.9(13)
N5 C20 C19 C18 -1.4(15)
N6 C16 C17 C18 -179.6(10)
N5 C16 C17 C18 2.1(15)
C16 C17 C18 C19 1.2(16)
C20 C19 C18 C17 -1.5(16)
N1 C1 C2 C3 1.3(14)
C1 C2 C3 C4 -0.6(15)
N1 C5 C4 C3 1.6(14)
C6 C5 C4 C3 179.5(9)
C2 C3 C4 C5 -0.9(16)
C10 N2 C6 C7 -1.4(12)
C10 N2 C6 C5 178.9(8)
N1 C5 C6 N2 0.6(11)
C4 C5 C6 N2 -177.4(8)
N1 C5 C6 C7 -179.0(8)
C4 C5 C6 C7 3.0(15)
N2 C10 C9 C8 -0.3(15)
N2 C6 C7 C8 -0.8(14)
C5 C6 C7 C8 178.8(9)
C10 C9 C8 C7 -2.1(16)
C6 C7 C8 C9 2.6(16)
O7 C23 C24 O8 -0.2(15)
O5 C23 C24 O8 179.2(9)
O7 C23 C24 O6 -178.4(9)
O5 C23 C24 O6 1.0(12)
O6 C24 O8 O10 -4(2)
C23 C24 O8 O10 177.8(10)
C15 N3 C11 N4 178.1(9)
C15 N3 C11 C12 1.2(13)
N4 C11 C12 C13 179.5(10)
N3 C11 C12 C13 -3.5(14)
C11 C12 C13 C14 4.7(16)
C12 C13 C14 C15 -3.8(18)
C13 C14 C15 N3 1.3(17)
C11 N3 C15 C14 -0.1(15)
O3 C21 C22 O4 -3.8(17)
O1 C21 C22 O4 176.8(10)
O3 C21 C22 O2 177.8(10)
O1 C21 C22 O2 -1.6(14)
